data_1557112
loop_
_publ_author_name
'Yadav, Munendra'
'Metta-Maga\~na, Alejandro'
'Fortier, Skye'

_publ_section_title
;
 Intra- and intermolecular interception of a photochemically generated
 terminal uranium nitride
;
_journal_issue 9
_journal_name_full 'Chemical Science'
_journal_page_first 2381
_journal_page_last 2387
_journal_paper_doi 10.1039/C9SC05992J
_journal_volume 11
_journal_year 2020
_chemical_formula_moiety 'C72 H89 N6 P U, C4 H10 O'
_chemical_formula_sum 'C76 H99 N6 O P U'
_chemical_formula_weight 1381.61
_chemical_name_systematic UImNHCNPMe3
_space_group_crystal_system monoclinic
_space_group_IT_number 14
_space_group_name_Hall '-P 2ybc'
_space_group_name_H-M_alt 'P 1 21/c 1'
_atom_sites_solution_hydrogens geom
_atom_sites_solution_primary dual
_audit_creation_date 2019-10-02
_audit_creation_method
;
Olex2 1.2
(compiled 2018.05.29 svn.r3508 for OlexSys, GUI svn.r5506)
;
_audit_update_record
;
2019-10-10 deposited with the CCDC.	2020-01-22 downloaded from the CCDC.
;
_cell_angle_alpha 90
_cell_angle_beta 110.09(3)
_cell_angle_gamma 90
_cell_formula_units_Z 4
_cell_length_a 25.884(5)
_cell_length_b 13.889(3)
_cell_length_c 21.315(4)
_cell_measurement_reflns_used 9110
_cell_measurement_temperature 100
_cell_measurement_theta_max 28.735
_cell_measurement_theta_min 2.405
_cell_volume 7197(3)
_computing_cell_refinement 'SAINT V8.38A (?, 2016)'
_computing_data_reduction 'SAINT V8.38A (?, 2016)'
_computing_molecular_graphics 'Olex2 (Dolomanov et al., 2009)'
_computing_publication_material 'Olex2 (Dolomanov et al., 2009)'
_computing_structure_refinement 'XL (Sheldrick, 2008)'
_computing_structure_solution 'XT (Sheldrick, 2015)'
_diffrn_ambient_temperature 100.15
_diffrn_measured_fraction_theta_full 0.998
_diffrn_measured_fraction_theta_max 0.997
_diffrn_measurement_device_type 'Venture D8'
_diffrn_measurement_method '\f and \w scans'
_diffrn_radiation_type MoK\a
_diffrn_radiation_wavelength 0.71073
_diffrn_reflns_av_R_equivalents 0.0670
_diffrn_reflns_av_unetI/netI 0.0419
_diffrn_reflns_Laue_measured_fraction_full 0.998
_diffrn_reflns_Laue_measured_fraction_max 0.997
_diffrn_reflns_limit_h_max 34
_diffrn_reflns_limit_h_min -34
_diffrn_reflns_limit_k_max 18
_diffrn_reflns_limit_k_min -18
_diffrn_reflns_limit_l_max 23
_diffrn_reflns_limit_l_min -28
_diffrn_reflns_number 119106
_diffrn_reflns_point_group_measured_fraction_full 0.998
_diffrn_reflns_point_group_measured_fraction_max 0.997
_diffrn_reflns_theta_full 25.242
_diffrn_reflns_theta_max 28.670
_diffrn_reflns_theta_min 2.196
_diffrn_standards_number 0
_exptl_absorpt_coefficient_mu 2.323
_exptl_absorpt_correction_T_max 0.7457
_exptl_absorpt_correction_T_min 0.6326
_exptl_absorpt_correction_type multi-scan
_exptl_absorpt_process_details
;
SADABS-2016/2 (Bruker,2016/2) was used for absorption correction.
wR2(int) was 0.1136 before and 0.0767 after correction.
The Ratio of minimum to maximum transmission is 0.8483.
The \l/2 correction factor is Not present.
;
_exptl_crystal_colour 'clear brownish red'
_exptl_crystal_colour_lustre clear
_exptl_crystal_colour_modifier brownish
_exptl_crystal_colour_primary red
_exptl_crystal_density_diffrn 1.275
_exptl_crystal_description needle
_exptl_crystal_F_000 2848
_exptl_crystal_size_max 0.18
_exptl_crystal_size_mid 0.15
_exptl_crystal_size_min 0.12
_refine_diff_density_max 0.556
_refine_diff_density_min -0.706
_refine_diff_density_rms 0.072
_refine_ls_extinction_method none
_refine_ls_goodness_of_fit_ref 1.026
_refine_ls_hydrogen_treatment constr
_refine_ls_matrix_type full
_refine_ls_number_parameters 788
_refine_ls_number_reflns 18514
_refine_ls_number_restraints 0
_refine_ls_restrained_S_all 1.026
_refine_ls_R_factor_all 0.0422
_refine_ls_R_factor_gt 0.0279
_refine_ls_shift/su_max 0.001
_refine_ls_shift/su_mean 0.000
_refine_ls_structure_factor_coef Fsqd
_refine_ls_weighting_details 'w=1/[\s^2^(Fo^2^)+(0.0168P)^2^+6.0190P] where P=(Fo^2^+2Fc^2^)/3'
_refine_ls_weighting_scheme calc
_refine_ls_wR_factor_gt 0.0618
_refine_ls_wR_factor_ref 0.0667
_reflns_Friedel_coverage 0.000
_reflns_number_gt 15005
_reflns_number_total 18514
_reflns_threshold_expression 'I > 2\s(I)'
_cod_data_source_file c9sc05992j2.cif
_cod_data_source_block uimnhcnpme3
_cod_depositor_comments
;Adding full bibliography for 1557110--1557114.cif.

 Adding full bibliography for 1557110--1557114.cif.
;
_cod_database_code 1557112
_shelx_shelxl_version_number 2017/1
_shelx_space_group_comment
;
The symmetry employed for this shelxl refinement is uniquely defined
by the following loop, which should always be used as a source of
symmetry information in preference to the above space-group names.
They are only intended as comments.
;
_shelx_estimated_absorpt_t_max 0.722
_shelx_estimated_absorpt_t_min 0.606
_olex2_refinement_description
;
1. Fixed Uiso
 At 1.2 times of:
  All C(H) groups, All C(H,H) groups
 At 1.5 times of:
  All C(H,H,H) groups
2. Others
 Sof(C72B)=Sof(H72D)=Sof(H72E)=Sof(H72F)=1-FVAR(1)
 Sof(C72A)=Sof(H72A)=Sof(H72B)=Sof(H72C)=FVAR(1)
 Fixed Sof: H67(0.5) H67A(0.5) C68A(0.5) H68A(0.5) H68B(0.5) H68C(0.5)
 C68B(0.5) H68D(0.5) H68E(0.5) H68F(0.5) C69A(0.5) H69A(0.5) H69B(0.5)
 H69C(0.5) C69B(0.5) H69D(0.5) H69E(0.5) H69F(0.5)
3.a Ternary CH refined with riding coordinates:
 C3(H3), C10(H10), C33(H33), C40(H40), C48(H48), C55(H55), C60(H60), C67(H67),
 C67(H67A)
3.b Secondary CH2 refined with riding coordinates:
 C74(H74A,H74B), C75(H75A,H75B)
3.c Aromatic/amide H refined with riding coordinates:
 C6(H6), C7(H7), C8(H8), C14(H14), C15(H15), C16(H16), C17(H17), C20(H20),
 C23(H23), C26(H26), C27(H27), C28(H28), C29(H29), C36(H36), C37(H37), C38(H38),
  C44(H44), C45(H45), C51(H51), C52(H52), C53(H53), C63(H63), C64(H64), C65(H65)
3.d Idealised Me refined as rotating group:
 C4(H4A,H4B,H4C), C5(H5A,H5B,H5C), C11(H11A,H11B,H11C), C12(H12A,H12B,H12C),
 C34(H34A,H34B,H34C), C35(H35A,H35B,H35C), C41(H41A,H41B,H41C), C42(H42A,H42B,
 H42C), C49(H49A,H49B,H49C), C50(H50A,H50B,H50C), C56(H56A,H56B,H56C), C57(H57A,
 H57B,H57C), C61(H61A,H61B,H61C), C62(H62A,H62B,H62C), C68A(H68A,H68B,H68C),
 C68B(H68D,H68E,H68F), C69A(H69A,H69B,H69C), C69B(H69D,H69E,H69F), C70(H70A,
 H70B,H70C), C71(H71A,H71B,H71C), C72A(H72A,H72B,H72C), C72B(H72D,H72E,H72F),
 C73(H73A,H73B,H73C), C76(H76A,H76B,H76C)
;
_olex2_submission_special_instructions 'No special instructions were received'

loop_
_space_group_symop_operation_xyz
'x, y, z'
'-x, y+1/2, -z+1/2'
'-x, -y, -z'
'x, -y-1/2, z-1/2'

loop_
_atom_site_label
_atom_site_type_symbol
_atom_site_fract_x
_atom_site_fract_y
_atom_site_fract_z
_atom_site_U_iso_or_equiv
_atom_site_adp_type
_atom_site_occupancy
_atom_site_site_symmetry_order
_atom_site_calc_flag
_atom_site_refinement_flags_posn
_atom_site_refinement_flags_occupancy
_atom_site_disorder_assembly
_atom_site_disorder_group
U1 U 0.19155(2) 0.51692(2) 0.19822(2) 0.02349(3) Uani 1 1 d . . . .
P1 P 0.18180(3) 0.64921(6) 0.04785(4) 0.04426(19) Uani 1 1 d . . . .
N1 N 0.14113(8) 0.61535(14) 0.24109(10) 0.0259(4) Uani 1 1 d . . . .
N2 N 0.38890(8) 0.73625(16) 0.43802(10) 0.0286(4) Uani 1 1 d . . . .
N3 N 0.20399(8) 0.36521(14) 0.21421(10) 0.0266(4) Uani 1 1 d . . . .
N4 N 0.19122(8) 0.19424(14) 0.22260(10) 0.0259(4) Uani 1 1 d . . . .
N5 N 0.27531(8) 0.24590(14) 0.24345(10) 0.0259(4) Uani 1 1 d . . . .
N6 N 0.19269(9) 0.57923(17) 0.10818(11) 0.0378(5) Uani 1 1 d . . . .
C1 C 0.09406(9) 0.66706(18) 0.20033(12) 0.0282(5) Uani 1 1 d . . . .
C2 C 0.09493(10) 0.76880(19) 0.20260(13) 0.0316(5) Uani 1 1 d . . . .
C3 C 0.14499(11) 0.82046(19) 0.25003(15) 0.0375(6) Uani 1 1 d . . . .
H3 H 0.161644 0.777364 0.289402 0.045 Uiso 1 1 calc R . . .
C4 C 0.18804(12) 0.8355(2) 0.21680(19) 0.0513(8) Uani 1 1 d . . . .
H4A H 0.196875 0.773443 0.201009 0.077 Uiso 1 1 calc GR . . .
H4B H 0.221398 0.863097 0.249214 0.077 Uiso 1 1 calc GR . . .
H4C H 0.173485 0.879453 0.178849 0.077 Uiso 1 1 calc GR . . .
C5 C 0.13169(14) 0.9159(2) 0.27636(18) 0.0536(8) Uani 1 1 d . . . .
H5A H 0.117204 0.961269 0.239195 0.080 Uiso 1 1 calc GR . . .
H5B H 0.165208 0.942508 0.309128 0.080 Uiso 1 1 calc GR . . .
H5C H 0.104110 0.905391 0.297671 0.080 Uiso 1 1 calc GR . . .
C6 C 0.05087(12) 0.8188(2) 0.15860(15) 0.0413(7) Uani 1 1 d . . . .
H6 H 0.050797 0.887185 0.159783 0.050 Uiso 1 1 calc R . . .
C7 C 0.00732(11) 0.7712(2) 0.11332(16) 0.0466(8) Uani 1 1 d . . . .
H7 H -0.022042 0.806847 0.083019 0.056 Uiso 1 1 calc R . . .
C8 C 0.00607(11) 0.6723(2) 0.11170(15) 0.0430(7) Uani 1 1 d . . . .
H8 H -0.024119 0.640284 0.079956 0.052 Uiso 1 1 calc R . . .
C9 C 0.04853(10) 0.6179(2) 0.15603(13) 0.0329(6) Uani 1 1 d . . . .
C10 C 0.04435(11) 0.5092(2) 0.15695(16) 0.0406(6) Uani 1 1 d . . . .
H10 H 0.075275 0.485557 0.196667 0.049 Uiso 1 1 calc R . . .
C11 C 0.05010(15) 0.4612(3) 0.09533(18) 0.0600(9) Uani 1 1 d . . . .
H11A H 0.018216 0.477482 0.055971 0.090 Uiso 1 1 calc GR . . .
H11B H 0.052029 0.391195 0.101522 0.090 Uiso 1 1 calc GR . . .
H11C H 0.083761 0.484019 0.088898 0.090 Uiso 1 1 calc GR . . .
C12 C -0.00982(14) 0.4771(3) 0.1658(2) 0.0646(11) Uani 1 1 d . . . .
H12A H -0.013720 0.509520 0.204736 0.097 Uiso 1 1 calc GR . . .
H12B H -0.009221 0.407279 0.172375 0.097 Uiso 1 1 calc GR . . .
H12C H -0.040929 0.494277 0.125743 0.097 Uiso 1 1 calc GR . . .
C13 C 0.14846(9) 0.60139(17) 0.30828(12) 0.0258(5) Uani 1 1 d . . . .
C14 C 0.10284(10) 0.58891(19) 0.32951(14) 0.0322(5) Uani 1 1 d . . . .
H14 H 0.066823 0.594960 0.297629 0.039 Uiso 1 1 calc R . . .
C15 C 0.10877(11) 0.5683(2) 0.39485(14) 0.0360(6) Uani 1 1 d . . . .
H15 H 0.077249 0.561880 0.407713 0.043 Uiso 1 1 calc R . . .
C16 C 0.16102(11) 0.5569(2) 0.44178(13) 0.0351(6) Uani 1 1 d . . . .
H16 H 0.165653 0.539574 0.486499 0.042 Uiso 1 1 calc R . . .
C17 C 0.20615(10) 0.57113(18) 0.42247(12) 0.0303(5) Uani 1 1 d . . . .
H17 H 0.241742 0.563577 0.455061 0.036 Uiso 1 1 calc R . . .
C18 C 0.20225(9) 0.59611(17) 0.35738(12) 0.0253(5) Uani 1 1 d . . . .
C19 C 0.25405(9) 0.62223(16) 0.34486(12) 0.0238(5) Uani 1 1 d . . . .
C20 C 0.29280(9) 0.67344(17) 0.39639(12) 0.0256(5) Uani 1 1 d . . . .
H20 H 0.284218 0.695319 0.433890 0.031 Uiso 1 1 calc R . . .
C21 C 0.34389(9) 0.69150(17) 0.39148(12) 0.0259(5) Uani 1 1 d . . . .
C22 C 0.35768(9) 0.66245(17) 0.33606(12) 0.0253(5) Uani 1 1 d . . . .
C23 C 0.31701(9) 0.61619(17) 0.28334(12) 0.0254(5) Uani 1 1 d . . . .
H23 H 0.324989 0.599202 0.244470 0.030 Uiso 1 1 calc R . . .
C24 C 0.26492(9) 0.59424(17) 0.28620(12) 0.0256(5) Uani 1 1 d . . . .
C25 C 0.41458(10) 0.69065(18) 0.35029(12) 0.0287(5) Uani 1 1 d . . . .
C26 C 0.45127(11) 0.6828(2) 0.31564(14) 0.0364(6) Uani 1 1 d . . . .
H26 H 0.440445 0.652086 0.273272 0.044 Uiso 1 1 calc R . . .
C27 C 0.50392(12) 0.7206(2) 0.34388(16) 0.0469(8) Uani 1 1 d . . . .
H27 H 0.529097 0.716200 0.320414 0.056 Uiso 1 1 calc R . . .
C28 C 0.52017(12) 0.7651(3) 0.40648(17) 0.0502(8) Uani 1 1 d . . . .
H28 H 0.556429 0.790011 0.425049 0.060 Uiso 1 1 calc R . . .
C29 C 0.48457(11) 0.7735(2) 0.44202(15) 0.0403(7) Uani 1 1 d . . . .
H29 H 0.495695 0.803840 0.484541 0.048 Uiso 1 1 calc R . . .
C30 C 0.43195(10) 0.73592(19) 0.41315(13) 0.0311(5) Uani 1 1 d . . . .
C31 C 0.38843(10) 0.77554(19) 0.49995(12) 0.0299(5) Uani 1 1 d . . . .
C32 C 0.37887(11) 0.8737(2) 0.50379(13) 0.0356(6) Uani 1 1 d . . . .
C33 C 0.36945(13) 0.9401(2) 0.44431(15) 0.0433(7) Uani 1 1 d . . . .
H33 H 0.376987 0.902218 0.408500 0.052 Uiso 1 1 calc R . . .
C34 C 0.4092(2) 1.0248(3) 0.4617(3) 0.0822(13) Uani 1 1 d . . . .
H34A H 0.400049 1.067531 0.492980 0.123 Uiso 1 1 calc GR . . .
H34B H 0.406187 1.060428 0.420932 0.123 Uiso 1 1 calc GR . . .
H34C H 0.446866 1.000959 0.482437 0.123 Uiso 1 1 calc GR . . .
C35 C 0.31000(15) 0.9735(3) 0.41652(18) 0.0601(9) Uani 1 1 d . . . .
H35A H 0.285833 0.917606 0.401163 0.090 Uiso 1 1 calc GR . . .
H35B H 0.305295 1.017339 0.378936 0.090 Uiso 1 1 calc GR . . .
H35C H 0.300529 1.007082 0.451530 0.090 Uiso 1 1 calc GR . . .
C36 C 0.37623(12) 0.9094(2) 0.56360(15) 0.0454(7) Uani 1 1 d . . . .
H36 H 0.370136 0.976249 0.567601 0.054 Uiso 1 1 calc R . . .
C37 C 0.38232(13) 0.8493(3) 0.61710(14) 0.0493(8) Uani 1 1 d . . . .
H37 H 0.379887 0.874749 0.657375 0.059 Uiso 1 1 calc R . . .
C38 C 0.39187(12) 0.7530(3) 0.61241(14) 0.0453(7) Uani 1 1 d . . . .
H38 H 0.396315 0.712591 0.649877 0.054 Uiso 1 1 calc R . . .
C39 C 0.39525(10) 0.7126(2) 0.55371(13) 0.0353(6) Uani 1 1 d . . . .
C40 C 0.40662(12) 0.6068(2) 0.54857(15) 0.0449(7) Uani 1 1 d . . . .
H40 H 0.396079 0.591053 0.499991 0.054 Uiso 1 1 calc R . . .
C41 C 0.46764(15) 0.5853(3) 0.5808(3) 0.0856(15) Uani 1 1 d . . . .
H41A H 0.488503 0.624709 0.559741 0.128 Uiso 1 1 calc GR . . .
H41B H 0.474297 0.516955 0.574898 0.128 Uiso 1 1 calc GR . . .
H41C H 0.479468 0.600229 0.628609 0.128 Uiso 1 1 calc GR . . .
C42 C 0.37324(18) 0.5415(3) 0.5773(2) 0.0695(11) Uani 1 1 d . . . .
H42A H 0.385236 0.550314 0.625855 0.104 Uiso 1 1 calc GR . . .
H42B H 0.378820 0.474241 0.567265 0.104 Uiso 1 1 calc GR . . .
H42C H 0.334145 0.557784 0.557440 0.104 Uiso 1 1 calc GR . . .
C43 C 0.22132(9) 0.27790(16) 0.22545(11) 0.0235(5) Uani 1 1 d . . . .
C44 C 0.27749(11) 0.14579(18) 0.24932(14) 0.0324(6) Uani 1 1 d . . . .
H44 H 0.309587 0.107017 0.259873 0.039 Uiso 1 1 calc R . . .
C45 C 0.22634(10) 0.11448(18) 0.23744(13) 0.0318(5) Uani 1 1 d . . . .
H45 H 0.215603 0.049335 0.238812 0.038 Uiso 1 1 calc R . . .
C46 C 0.13336(10) 0.19485(17) 0.21061(12) 0.0270(5) Uani 1 1 d . . . .
C47 C 0.11529(11) 0.21921(19) 0.26332(13) 0.0326(5) Uani 1 1 d . . . .
C48 C 0.15508(13) 0.2367(2) 0.33320(14) 0.0429(7) Uani 1 1 d . . . .
H48 H 0.193339 0.236272 0.331916 0.051 Uiso 1 1 calc R . . .
C49 C 0.14528(19) 0.3323(3) 0.36140(19) 0.0713(12) Uani 1 1 d . . . .
H49A H 0.146387 0.384186 0.330750 0.107 Uiso 1 1 calc GR . . .
H49B H 0.173942 0.342986 0.404926 0.107 Uiso 1 1 calc GR . . .
H49C H 0.109168 0.331500 0.366764 0.107 Uiso 1 1 calc GR . . .
C50 C 0.15009(19) 0.1557(3) 0.37979(18) 0.0717(12) Uani 1 1 d . . . .
H50A H 0.113398 0.157483 0.383481 0.108 Uiso 1 1 calc GR . . .
H50B H 0.178002 0.164643 0.424102 0.108 Uiso 1 1 calc GR . . .
H50C H 0.155697 0.093416 0.361544 0.108 Uiso 1 1 calc GR . . .
C51 C 0.05843(12) 0.2258(2) 0.24903(16) 0.0424(7) Uani 1 1 d . . . .
H51 H 0.044683 0.242549 0.283561 0.051 Uiso 1 1 calc R . . .
C52 C 0.02214(12) 0.2083(2) 0.18556(17) 0.0479(8) Uani 1 1 d . . . .
H52 H -0.016286 0.214849 0.176440 0.057 Uiso 1 1 calc R . . .
C53 C 0.04112(12) 0.1817(2) 0.13553(16) 0.0454(7) Uani 1 1 d . . . .
H53 H 0.015525 0.168223 0.092331 0.054 Uiso 1 1 calc R . . .
C54 C 0.09738(11) 0.1738(2) 0.14682(13) 0.0343(6) Uani 1 1 d . . . .
C55 C 0.11791(13) 0.1473(2) 0.09008(15) 0.0475(7) Uani 1 1 d . . . .
H55 H 0.155741 0.120026 0.110811 0.057 Uiso 1 1 calc R . . .
C56 C 0.12292(16) 0.2373(3) 0.05135(16) 0.0603(9) Uani 1 1 d . . . .
H56A H 0.086677 0.267452 0.031746 0.091 Uiso 1 1 calc GR . . .
H56B H 0.136947 0.219383 0.015719 0.091 Uiso 1 1 calc GR . . .
H56C H 0.148345 0.282877 0.081762 0.091 Uiso 1 1 calc GR . . .
C57 C 0.08266(17) 0.0701(3) 0.04395(18) 0.0656(10) Uani 1 1 d . . . .
H57A H 0.081808 0.012394 0.070062 0.098 Uiso 1 1 calc GR . . .
H57B H 0.098395 0.053849 0.009534 0.098 Uiso 1 1 calc GR . . .
H57C H 0.045148 0.094446 0.022667 0.098 Uiso 1 1 calc GR . . .
C58 C 0.32028(9) 0.30812(17) 0.24730(12) 0.0256(5) Uani 1 1 d . . . .
C59 C 0.33251(10) 0.32435(19) 0.18930(13) 0.0322(5) Uani 1 1 d . . . .
C60 C 0.29821(12) 0.2796(2) 0.12311(14) 0.0406(6) Uani 1 1 d . . . .
H60 H 0.262737 0.258047 0.127486 0.049 Uiso 1 1 calc R . . .
C61 C 0.28422(18) 0.3512(3) 0.06560(18) 0.0750(12) Uani 1 1 d . . . .
H61A H 0.268003 0.409153 0.077457 0.112 Uiso 1 1 calc GR . . .
H61B H 0.257862 0.322011 0.025488 0.112 Uiso 1 1 calc GR . . .
H61C H 0.317810 0.368629 0.056846 0.112 Uiso 1 1 calc GR . . .
C62 C 0.32638(16) 0.1905(3) 0.10790(19) 0.0641(10) Uani 1 1 d . . . .
H62A H 0.359885 0.209787 0.099628 0.096 Uiso 1 1 calc GR . . .
H62B H 0.301368 0.158094 0.068228 0.096 Uiso 1 1 calc GR . . .
H62C H 0.335958 0.146382 0.146084 0.096 Uiso 1 1 calc GR . . .
C63 C 0.37816(11) 0.3819(2) 0.19488(15) 0.0387(6) Uani 1 1 d . . . .
H63 H 0.388344 0.392852 0.156689 0.046 Uiso 1 1 calc R . . .
C64 C 0.40851(10) 0.4230(2) 0.25494(16) 0.0399(7) Uani 1 1 d . . . .
H64 H 0.439695 0.461261 0.257882 0.048 Uiso 1 1 calc R . . .
C65 C 0.39426(10) 0.40942(19) 0.31076(15) 0.0370(6) Uani 1 1 d . . . .
H65 H 0.414876 0.440478 0.351362 0.044 Uiso 1 1 calc R . . .
C66 C 0.34998(10) 0.35067(19) 0.30868(14) 0.0328(6) Uani 1 1 d . . . .
C67 C 0.33389(13) 0.3331(3) 0.37021(16) 0.0509(8) Uani 1 1 d . . . .
H67 H 0.292772 0.330860 0.352730 0.061 Uiso 0.5 1 calc R P A -1
H67A H 0.316442 0.267900 0.361475 0.061 Uiso 0.5 1 calc R P B 1
C68A C 0.3496(2) 0.2464(4) 0.4010(3) 0.0378(12) Uiso 0.5 1 d . P C -1
H68A H 0.333868 0.194338 0.369074 0.057 Uiso 0.5 1 calc GR P C -1
H68B H 0.336260 0.240877 0.438701 0.057 Uiso 0.5 1 calc GR P C -1
H68C H 0.389774 0.241685 0.417300 0.057 Uiso 0.5 1 calc GR P C -1
C68B C 0.3485(2) 0.4243(4) 0.4169(3) 0.0302(10) Uiso 0.5 1 d . P C -1
H68D H 0.388280 0.435920 0.431632 0.045 Uiso 0.5 1 calc GR P C -1
H68E H 0.337502 0.413317 0.455905 0.045 Uiso 0.5 1 calc GR P C -1
H68F H 0.328973 0.480527 0.392144 0.045 Uiso 0.5 1 calc GR P C -1
C69A C 0.3893(3) 0.3151(7) 0.4388(4) 0.076(2) Uiso 0.5 1 d . P C 1
H69A H 0.414630 0.270724 0.428321 0.113 Uiso 0.5 1 calc GR P C 1
H69B H 0.377780 0.287532 0.474191 0.113 Uiso 0.5 1 calc GR P C 1
H69C H 0.407903 0.376731 0.453919 0.113 Uiso 0.5 1 calc GR P C 1
C69B C 0.2969(3) 0.3857(6) 0.3864(4) 0.0619(19) Uiso 0.5 1 d . P C 1
H69D H 0.313429 0.447210 0.405504 0.093 Uiso 0.5 1 calc GR P C 1
H69E H 0.285290 0.350620 0.419178 0.093 Uiso 0.5 1 calc GR P C 1
H69F H 0.264830 0.397669 0.346201 0.093 Uiso 0.5 1 calc GR P C 1
C70 C 0.11796(14) 0.7143(3) 0.02610(19) 0.0631(10) Uani 1 1 d . . . .
H70A H 0.087200 0.668732 0.013304 0.095 Uiso 1 1 calc GR . . .
H70B H 0.114641 0.757525 -0.011442 0.095 Uiso 1 1 calc GR . . .
H70C H 0.117280 0.752214 0.064598 0.095 Uiso 1 1 calc GR . . .
C71 C 0.23386(16) 0.7420(3) 0.0625(3) 0.0910(17) Uani 1 1 d . . . .
H71A H 0.233469 0.782528 0.099977 0.137 Uiso 1 1 calc GR . . .
H71B H 0.226134 0.781733 0.022307 0.137 Uiso 1 1 calc GR . . .
H71C H 0.270125 0.711979 0.073128 0.137 Uiso 1 1 calc GR . . .
C72A C 0.1889(6) 0.6085(10) -0.0255(5) 0.072(3) Uiso 0.53(3) 1 d . P D 1
H72A H 0.226628 0.585692 -0.016321 0.108 Uiso 0.53(3) 1 calc GR P D 1
H72B H 0.181048 0.661227 -0.057973 0.108 Uiso 0.53(3) 1 calc GR P D 1
H72C H 0.163095 0.555526 -0.043695 0.108 Uiso 0.53(3) 1 calc GR P D 1
C72B C 0.1695(6) 0.5768(11) -0.0313(5) 0.069(4) Uiso 0.47(3) 1 d . P D 2
H72D H 0.203269 0.542441 -0.028697 0.104 Uiso 0.47(3) 1 calc GR P D 2
H72E H 0.158959 0.620193 -0.069911 0.104 Uiso 0.47(3) 1 calc GR P D 2
H72F H 0.139917 0.530160 -0.036340 0.104 Uiso 0.47(3) 1 calc GR P D 2
O1 O 0.40299(8) 0.02820(14) 0.28267(11) 0.0451(5) Uani 1 1 d . . . .
C73 C 0.45827(14) 0.1682(3) 0.3181(2) 0.0667(11) Uani 1 1 d . . . .
H73A H 0.435603 0.201888 0.277614 0.100 Uiso 1 1 calc GR . . .
H73B H 0.496019 0.192779 0.332053 0.100 Uiso 1 1 calc GR . . .
H73C H 0.443160 0.178989 0.353842 0.100 Uiso 1 1 calc GR . . .
C74 C 0.45830(13) 0.0627(3) 0.3041(2) 0.0597(9) Uani 1 1 d . . . .
H74A H 0.474421 0.051121 0.268834 0.072 Uiso 1 1 calc R . . .
H74B H 0.480808 0.028109 0.344931 0.072 Uiso 1 1 calc R . . .
C75 C 0.40029(13) -0.0726(2) 0.27439(16) 0.0452(7) Uani 1 1 d . . . .
H75A H 0.418957 -0.104564 0.317832 0.054 Uiso 1 1 calc R . . .
H75B H 0.419099 -0.092065 0.243033 0.054 Uiso 1 1 calc R . . .
C76 C 0.34091(14) -0.1026(2) 0.24734(17) 0.0532(8) Uani 1 1 d . . . .
H76A H 0.322478 -0.069550 0.204910 0.080 Uiso 1 1 calc GR . . .
H76B H 0.322927 -0.085540 0.279448 0.080 Uiso 1 1 calc GR . . .
H76C H 0.338614 -0.172412 0.240030 0.080 Uiso 1 1 calc GR . . .

loop_
_atom_site_aniso_label
_atom_site_aniso_U_11
_atom_site_aniso_U_22
_atom_site_aniso_U_33
_atom_site_aniso_U_23
_atom_site_aniso_U_13
_atom_site_aniso_U_12
U1 0.02440(4) 0.01917(4) 0.02455(4) 0.00064(3) 0.00539(3) 0.00082(3)
P1 0.0462(4) 0.0587(5) 0.0322(4) 0.0147(3) 0.0191(3) 0.0129(4)
N1 0.0215(9) 0.0275(11) 0.0275(10) 0.0027(8) 0.0071(8) 0.0024(8)
N2 0.0244(10) 0.0373(12) 0.0239(10) -0.0066(8) 0.0082(8) -0.0068(8)
N3 0.0237(10) 0.0256(11) 0.0297(11) 0.0009(8) 0.0080(8) 0.0005(8)
N4 0.0272(10) 0.0206(10) 0.0307(10) 0.0003(8) 0.0110(8) -0.0025(8)
N5 0.0249(9) 0.0197(10) 0.0330(11) 0.0021(8) 0.0099(8) 0.0015(7)
N6 0.0413(13) 0.0441(14) 0.0267(11) 0.0023(10) 0.0100(10) 0.0020(10)
C1 0.0238(11) 0.0327(14) 0.0285(12) 0.0053(10) 0.0095(10) 0.0028(9)
C2 0.0287(12) 0.0329(14) 0.0354(14) 0.0059(11) 0.0139(11) 0.0045(10)
C3 0.0394(14) 0.0275(14) 0.0458(16) 0.0010(12) 0.0149(13) 0.0002(11)
C4 0.0436(17) 0.0347(17) 0.081(2) -0.0105(16) 0.0280(17) -0.0062(13)
C5 0.062(2) 0.0409(18) 0.065(2) -0.0092(15) 0.0298(18) -0.0001(15)
C6 0.0403(15) 0.0359(16) 0.0505(18) 0.0155(13) 0.0194(14) 0.0106(12)
C7 0.0309(14) 0.060(2) 0.0457(18) 0.0244(15) 0.0088(13) 0.0125(13)
C8 0.0262(13) 0.059(2) 0.0374(16) 0.0084(13) 0.0029(12) 0.0001(12)
C9 0.0241(12) 0.0415(16) 0.0323(14) 0.0039(11) 0.0086(10) -0.0011(10)
C10 0.0292(13) 0.0412(16) 0.0469(17) -0.0023(13) 0.0071(12) -0.0056(11)
C11 0.056(2) 0.065(2) 0.052(2) -0.0148(17) 0.0103(17) -0.0066(17)
C12 0.0422(17) 0.049(2) 0.103(3) 0.000(2) 0.0253(19) -0.0138(15)
C13 0.0266(11) 0.0197(12) 0.0322(13) -0.0002(9) 0.0113(10) 0.0009(9)
C14 0.0242(11) 0.0336(14) 0.0395(14) 0.0014(11) 0.0120(11) 0.0017(10)
C15 0.0325(13) 0.0394(16) 0.0426(15) 0.0013(12) 0.0214(12) -0.0009(11)
C16 0.0400(14) 0.0390(15) 0.0281(13) 0.0010(11) 0.0142(11) -0.0046(12)
C17 0.0298(12) 0.0325(14) 0.0272(12) 0.0002(10) 0.0082(10) -0.0038(10)
C18 0.0252(11) 0.0223(12) 0.0287(12) -0.0014(9) 0.0098(10) -0.0009(9)
C19 0.0240(11) 0.0210(12) 0.0263(12) 0.0005(9) 0.0084(9) 0.0010(8)
C20 0.0260(11) 0.0285(13) 0.0234(11) -0.0022(9) 0.0097(9) -0.0005(9)
C21 0.0270(11) 0.0253(12) 0.0243(11) -0.0016(9) 0.0072(9) -0.0022(9)
C22 0.0249(11) 0.0264(13) 0.0255(12) 0.0002(9) 0.0098(9) -0.0010(9)
C23 0.0278(11) 0.0251(12) 0.0230(11) 0.0000(9) 0.0084(9) 0.0027(9)
C24 0.0262(11) 0.0238(12) 0.0258(12) 0.0029(9) 0.0075(9) 0.0033(9)
C25 0.0258(11) 0.0303(13) 0.0308(13) -0.0027(10) 0.0109(10) -0.0014(9)
C26 0.0323(13) 0.0455(17) 0.0337(14) -0.0095(12) 0.0144(11) -0.0058(11)
C27 0.0347(15) 0.064(2) 0.0500(18) -0.0141(15) 0.0244(14) -0.0106(13)
C28 0.0301(14) 0.070(2) 0.0541(19) -0.0190(16) 0.0192(14) -0.0161(14)
C29 0.0313(13) 0.0528(18) 0.0384(15) -0.0129(13) 0.0140(12) -0.0121(12)
C30 0.0270(12) 0.0359(14) 0.0314(13) -0.0026(10) 0.0112(10) -0.0030(10)
C31 0.0237(11) 0.0426(15) 0.0230(12) -0.0063(10) 0.0075(10) -0.0070(10)
C32 0.0323(13) 0.0449(17) 0.0294(13) -0.0075(11) 0.0102(11) -0.0041(11)
C33 0.0588(18) 0.0373(16) 0.0395(16) -0.0062(13) 0.0243(14) -0.0037(13)
C34 0.090(3) 0.064(3) 0.093(3) 0.010(2) 0.032(3) -0.026(2)
C35 0.064(2) 0.065(2) 0.0460(19) 0.0142(17) 0.0132(17) 0.0087(18)
C36 0.0463(16) 0.0540(19) 0.0343(15) -0.0112(13) 0.0119(13) 0.0027(14)
C37 0.0477(17) 0.074(2) 0.0241(14) -0.0107(14) 0.0092(13) 0.0063(15)
C38 0.0387(15) 0.071(2) 0.0227(13) 0.0047(13) 0.0062(12) 0.0008(14)
C39 0.0270(12) 0.0481(17) 0.0277(13) -0.0011(11) 0.0053(10) -0.0050(11)
C40 0.0435(16) 0.0501(19) 0.0363(16) 0.0067(13) 0.0076(13) -0.0027(13)
C41 0.052(2) 0.055(2) 0.135(4) 0.017(3) 0.013(2) 0.0098(18)
C42 0.080(3) 0.064(3) 0.067(3) 0.0076(19) 0.029(2) -0.018(2)
C43 0.0239(11) 0.0223(12) 0.0240(11) 0.0009(9) 0.0078(9) -0.0009(8)
C44 0.0338(13) 0.0198(12) 0.0436(15) 0.0041(10) 0.0133(12) 0.0044(10)
C45 0.0366(13) 0.0191(12) 0.0397(14) 0.0043(10) 0.0129(11) 0.0009(10)
C46 0.0274(11) 0.0235(12) 0.0312(13) 0.0022(9) 0.0113(10) -0.0033(9)
C47 0.0390(14) 0.0286(14) 0.0343(14) -0.0028(10) 0.0177(11) -0.0063(10)
C48 0.0505(17) 0.0469(18) 0.0336(15) -0.0087(12) 0.0174(13) -0.0073(13)
C49 0.116(3) 0.041(2) 0.056(2) -0.0128(17) 0.030(2) -0.018(2)
C50 0.112(3) 0.042(2) 0.0424(19) -0.0001(15) 0.003(2) -0.002(2)
C51 0.0445(16) 0.0421(17) 0.0502(18) 0.0009(13) 0.0286(14) -0.0048(13)
C52 0.0307(14) 0.0527(19) 0.064(2) 0.0030(15) 0.0214(15) -0.0078(13)
C53 0.0322(14) 0.0542(19) 0.0436(17) -0.0010(14) 0.0051(13) -0.0083(13)
C54 0.0358(14) 0.0354(15) 0.0320(13) -0.0017(11) 0.0120(11) -0.0040(11)
C55 0.0433(16) 0.067(2) 0.0299(15) -0.0091(14) 0.0091(13) 0.0031(14)
C56 0.073(2) 0.077(3) 0.0370(17) -0.0107(16) 0.0271(17) -0.0189(19)
C57 0.088(3) 0.056(2) 0.046(2) -0.0146(16) 0.0145(19) 0.0033(19)
C58 0.0207(10) 0.0205(12) 0.0345(13) 0.0041(9) 0.0081(10) 0.0027(8)
C59 0.0292(12) 0.0315(14) 0.0346(14) 0.0050(11) 0.0093(11) 0.0017(10)
C60 0.0381(15) 0.0507(18) 0.0325(14) 0.0009(12) 0.0115(12) -0.0072(12)
C61 0.089(3) 0.080(3) 0.0365(19) 0.0119(18) -0.0030(19) -0.006(2)
C62 0.068(2) 0.064(2) 0.060(2) -0.0173(18) 0.0210(19) -0.0058(18)
C63 0.0335(14) 0.0403(16) 0.0432(16) 0.0127(12) 0.0141(12) -0.0005(11)
C64 0.0242(12) 0.0351(15) 0.0572(19) 0.0072(13) 0.0098(12) -0.0024(10)
C65 0.0265(12) 0.0309(14) 0.0481(17) -0.0063(12) 0.0057(12) -0.0003(10)
C66 0.0281(12) 0.0296(14) 0.0389(15) -0.0027(11) 0.0092(11) 0.0015(10)
C67 0.0450(17) 0.070(2) 0.0409(17) -0.0172(15) 0.0195(14) -0.0187(15)
C70 0.0484(19) 0.078(3) 0.065(2) 0.033(2) 0.0213(17) 0.0167(17)
C71 0.053(2) 0.097(3) 0.127(4) 0.066(3) 0.036(3) 0.004(2)
O1 0.0419(11) 0.0385(12) 0.0581(14) 0.0004(10) 0.0212(10) 0.0016(9)
C73 0.0481(19) 0.054(2) 0.105(3) -0.010(2) 0.035(2) -0.0072(16)
C74 0.0457(18) 0.050(2) 0.089(3) 0.0002(19) 0.0307(19) 0.0035(15)
C75 0.0592(19) 0.0366(17) 0.0411(16) 0.0018(12) 0.0188(15) 0.0023(13)
C76 0.060(2) 0.0439(19) 0.053(2) -0.0029(15) 0.0156(16) -0.0071(15)

loop_
_atom_type_symbol
_atom_type_description
_atom_type_scat_dispersion_real
_atom_type_scat_dispersion_imag
_atom_type_scat_source
C C 0.0033 0.0016 'International Tables Vol C Tables 4.2.6.8 and 6.1.1.4'
H H 0.0000 0.0000 'International Tables Vol C Tables 4.2.6.8 and 6.1.1.4'
N N 0.0061 0.0033 'International Tables Vol C Tables 4.2.6.8 and 6.1.1.4'
O O 0.0106 0.0060 'International Tables Vol C Tables 4.2.6.8 and 6.1.1.4'
P P 0.1023 0.0942 'International Tables Vol C Tables 4.2.6.8 and 6.1.1.4'
U U -9.6767 9.6646 'International Tables Vol C Tables 4.2.6.8 and 6.1.1.4'

loop_
_geom_angle_atom_site_label_1
_geom_angle_atom_site_label_2
_geom_angle_atom_site_label_3
_geom_angle
N1 U1 C24 80.11(7)
N3 U1 N1 126.88(7)
N3 U1 C24 106.19(8)
N6 U1 N1 107.81(8)
N6 U1 N3 119.94(8)
N6 U1 C24 105.69(9)
N6 P1 C70 114.57(15)
N6 P1 C71 112.86(17)
N6 P1 C72A 119.8(4)
N6 P1 C72B 109.3(4)
C70 P1 C71 104.4(2)
C70 P1 C72B 100.3(4)
C71 P1 C72B 114.7(6)
C72A P1 C70 107.7(4)
C72A P1 C71 94.8(6)
C1 N1 U1 122.96(15)
C13 N1 U1 115.67(14)
C13 N1 C1 118.92(19)
C21 N2 C31 123.89(19)
C30 N2 C21 108.2(2)
C30 N2 C31 127.9(2)
C43 N3 U1 168.80(17)
C43 N4 C45 109.97(19)
C43 N4 C46 122.70(19)
C45 N4 C46 127.2(2)
C43 N5 C44 110.46(19)
C43 N5 C58 123.00(19)
C44 N5 C58 126.18(19)
P1 N6 U1 161.65(15)
C2 C1 N1 118.9(2)
C9 C1 N1 120.5(2)
C9 C1 C2 120.5(2)
C1 C2 C3 119.6(2)
C6 C2 C1 118.5(3)
C6 C2 C3 121.8(3)
C2 C3 C4 110.3(2)
C2 C3 C5 114.0(2)
C5 C3 C4 110.2(2)
C7 C6 C2 121.2(3)
C8 C7 C6 120.3(3)
C7 C8 C9 121.1(3)
C1 C9 C10 121.5(2)
C8 C9 C1 118.2(3)
C8 C9 C10 120.3(2)
C9 C10 C11 113.4(3)
C9 C10 C12 111.2(2)
C11 C10 C12 109.9(3)
N1 C13 C14 120.9(2)
N1 C13 C18 121.0(2)
C14 C13 C18 118.1(2)
C15 C14 C13 122.3(2)
C14 C15 C16 119.7(2)
C17 C16 C15 119.0(2)
C16 C17 C18 123.4(2)
C13 C18 C19 124.3(2)
C17 C18 C13 117.4(2)
C17 C18 C19 118.2(2)
C20 C19 C18 115.3(2)
C20 C19 C24 121.5(2)
C24 C19 C18 123.2(2)
C21 C20 C19 118.5(2)
N2 C21 C22 109.6(2)
C20 C21 N2 127.9(2)
C20 C21 C22 122.4(2)
C21 C22 C25 106.2(2)
C23 C22 C21 117.8(2)
C23 C22 C25 135.9(2)
C24 C23 C22 122.1(2)
C19 C24 U1 117.55(16)
C23 C24 U1 125.01(17)
C23 C24 C19 117.4(2)
C26 C25 C22 134.1(2)
C26 C25 C30 119.1(2)
C30 C25 C22 106.8(2)
C27 C26 C25 119.1(2)
C26 C27 C28 120.6(3)
C29 C28 C27 121.4(3)
C28 C29 C30 117.5(3)
N2 C30 C25 109.2(2)
N2 C30 C29 128.5(2)
C29 C30 C25 122.3(2)
C32 C31 N2 119.0(2)
C32 C31 C39 122.5(2)
C39 C31 N2 118.5(2)
C31 C32 C33 121.8(2)
C36 C32 C31 118.0(3)
C36 C32 C33 120.2(3)
C32 C33 C34 111.4(3)
C32 C33 C35 111.2(2)
C35 C33 C34 111.6(3)
C37 C36 C32 120.9(3)
C38 C37 C36 120.2(3)
C37 C38 C39 121.6(3)
C31 C39 C40 121.3(2)
C38 C39 C31 116.8(3)
C38 C39 C40 121.9(3)
C39 C40 C41 110.9(3)
C39 C40 C42 113.5(3)
C42 C40 C41 110.3(3)
N3 C43 N4 128.8(2)
N3 C43 N5 127.3(2)
N4 C43 N5 103.91(19)
C45 C44 N5 107.5(2)
C44 C45 N4 108.1(2)
C47 C46 N4 118.4(2)
C54 C46 N4 118.8(2)
C54 C46 C47 122.7(2)
C46 C47 C48 121.9(2)
C46 C47 C51 117.2(3)
C51 C47 C48 120.9(2)
C47 C48 C49 112.4(3)
C47 C48 C50 109.9(3)
C49 C48 C50 108.8(3)
C52 C51 C47 120.9(3)
C53 C52 C51 120.4(3)
C52 C53 C54 121.3(3)
C46 C54 C53 117.4(3)
C46 C54 C55 121.9(2)
C53 C54 C55 120.6(3)
C54 C55 C56 110.4(3)
C54 C55 C57 112.7(3)
C57 C55 C56 111.7(3)
C59 C58 N5 118.4(2)
C59 C58 C66 122.7(2)
C66 C58 N5 118.9(2)
C58 C59 C60 121.2(2)
C58 C59 C63 117.3(2)
C63 C59 C60 121.4(2)
C59 C60 C61 112.4(3)
C59 C60 C62 111.1(3)
C61 C60 C62 110.9(3)
C64 C63 C59 120.8(3)
C65 C64 C63 120.8(2)
C64 C65 C66 121.0(3)
C58 C66 C67 120.7(2)
C65 C66 C58 117.2(2)
C65 C66 C67 122.0(3)
C66 C67 C68B 109.6(3)
C66 C67 C69A 111.6(4)
C68A C67 C66 115.5(3)
C68A C67 C68B 116.0(4)
C68A C67 C69A 55.0(4)
C68B C67 C69A 67.7(4)
C69B C67 C66 124.3(4)
C69B C67 C68A 118.6(5)
C69B C67 C68B 55.8(4)
C69B C67 C69A 109.2(5)
C67 C68A C69A 73.7(5)
C67 C68B C69A 58.8(3)
C69B C68B C67 53.5(4)
C69B C68B C69A 100.4(5)
C67 C69A C68B 53.4(3)
C68A C69A C67 51.3(4)
C68A C69A C68B 99.8(5)
C67 C69B C68B 70.8(4)
C75 O1 C74 112.0(2)
O1 C74 C73 108.9(3)
O1 C75 C76 108.9(3)

loop_
_geom_bond_atom_site_label_1
_geom_bond_atom_site_label_2
_geom_bond_distance
U1 N1 2.286(2)
U1 N3 2.141(2)
U1 N6 2.115(2)
U1 C24 2.415(2)
P1 N6 1.558(2)
P1 C70 1.799(3)
P1 C71 1.813(4)
P1 C72A 1.731(9)
P1 C72B 1.896(11)
N1 C1 1.424(3)
N1 C13 1.392(3)
N2 C21 1.390(3)
N2 C30 1.389(3)
N2 C31 1.432(3)
N3 C43 1.287(3)
N4 C43 1.389(3)
N4 C45 1.399(3)
N4 C46 1.430(3)
N5 C43 1.389(3)
N5 C44 1.396(3)
N5 C58 1.429(3)
C1 C2 1.414(4)
C1 C9 1.408(4)
C2 C3 1.522(4)
C2 C6 1.388(4)
C3 C4 1.526(4)
C3 C5 1.525(4)
C6 C7 1.376(4)
C7 C8 1.375(4)
C8 C9 1.399(4)
C9 C10 1.513(4)
C10 C11 1.525(5)
C10 C12 1.543(4)
C13 C14 1.413(3)
C13 C18 1.428(3)
C14 C15 1.378(4)
C15 C16 1.387(4)
C16 C17 1.380(3)
C17 C18 1.400(3)
C18 C19 1.499(3)
C19 C20 1.400(3)
C19 C24 1.427(3)
C20 C21 1.385(3)
C21 C22 1.406(3)
C22 C23 1.404(3)
C22 C25 1.452(3)
C23 C24 1.404(3)
C25 C26 1.393(3)
C25 C30 1.407(3)
C26 C27 1.390(4)
C27 C28 1.397(4)
C28 C29 1.384(4)
C29 C30 1.389(3)
C31 C32 1.392(4)
C31 C39 1.404(4)
C32 C33 1.519(4)
C32 C36 1.392(4)
C33 C34 1.522(5)
C33 C35 1.519(5)
C36 C37 1.378(4)
C37 C38 1.371(5)
C38 C39 1.401(4)
C39 C40 1.510(4)
C40 C41 1.520(5)
C40 C42 1.519(5)
C44 C45 1.332(4)
C46 C47 1.399(3)
C46 C54 1.390(4)
C47 C48 1.511(4)
C47 C51 1.400(4)
C48 C49 1.515(5)
C48 C50 1.534(5)
C51 C52 1.378(4)
C52 C53 1.370(4)
C53 C54 1.396(4)
C54 C55 1.524(4)
C55 C56 1.528(5)
C55 C57 1.527(5)
C58 C59 1.396(3)
C58 C66 1.400(4)
C59 C60 1.518(4)
C59 C63 1.398(4)
C60 C61 1.523(4)
C60 C62 1.526(5)
C63 C64 1.375(4)
C64 C65 1.374(4)
C65 C66 1.395(4)
C66 C67 1.526(4)
C67 C68A 1.364(6)
C67 C68B 1.575(6)
C67 C69A 1.678(9)
C67 C69B 1.341(8)
C68A C69A 1.432(10)
C68B C69A 1.815(10)
C68B C69B 1.379(9)
O1 C74 1.428(4)
O1 C75 1.410(4)
C73 C74 1.495(5)
C75 C76 1.503(4)
